data_4001137
loop_
_publ_author_name
'Tobash, Paul H.'
'Meyers, John J.'
'DiFilippo, Gary'
'Bobev, Svilen'
'Ronning, Filip'
'Thompson, Joe D.'
'Sarrao, John L.'

_publ_section_title
;
 Structure and Properties of a New Family of Nearly Equiatomic Rare-Earth
 Metal-Tin-Germanides RESn1+xGe1&#x2212;x(RE = Y, Gd&#x2212;Tm): an
 Unusual Example of Site Preferences Between Elements from the Same Group
;
_journal_issue 6
_journal_name_full 'Chemistry of Materials'
_journal_page_first 2151
_journal_paper_doi 10.1021/cm7033799
_journal_volume 20
_journal_year 2008
_chemical_formula_moiety 0.91(Ge),1(Dy),1.09(Sn)
_chemical_formula_sum 'Dy Ge0.91 Sn1.09'
_chemical_formula_weight 357.93
_chemical_name_systematic
; 
 ? 
;
_space_group_IT_number 63
_symmetry_cell_setting orthorhombic
_symmetry_space_group_name_Hall '-C 2c 2'
_symmetry_space_group_name_H-M 'C m c m'
_atom_sites_solution_primary direct
_atom_sites_solution_secondary difmap
_audit_creation_method SHELXL-97
_cell_angle_alpha 90.00
_cell_angle_beta 90.00
_cell_angle_gamma 90.00
_cell_formula_units_Z 4
_cell_length_a 4.251(2)
_cell_length_b 16.197(8)
_cell_length_c 4.0584(19)
_cell_measurement_reflns_used 186
_cell_measurement_temperature 120(2)
_cell_measurement_theta_max 26.16
_cell_measurement_theta_min 2.51
_cell_volume 279.4(2)
_computing_cell_refinement 'Bruker SMART'
_computing_data_collection 'Bruker SMART'
_computing_data_reduction 'Bruker SAINT'
_computing_molecular_graphics 'Bruker SHELXTL'
_computing_publication_material 'Bruker SHELXTL'
_computing_structure_refinement 'SHELXL-97 (Sheldrick, 1997)'
_computing_structure_solution 'SHELXS-97 (Sheldrick, 1990)'
_diffrn_ambient_temperature 120(2)
_diffrn_measured_fraction_theta_full 1.000
_diffrn_measured_fraction_theta_max 1.000
_diffrn_measurement_device_type 'CCD area detector'
_diffrn_measurement_method 'phi and omega scans'
_diffrn_radiation_monochromator graphite
_diffrn_radiation_source 'fine-focus sealed tube'
_diffrn_radiation_type MoK\a
_diffrn_radiation_wavelength 0.71073
_diffrn_reflns_av_R_equivalents 0.0279
_diffrn_reflns_av_sigmaI/netI 0.0166
_diffrn_reflns_limit_h_max 5
_diffrn_reflns_limit_h_min -5
_diffrn_reflns_limit_k_max 20
_diffrn_reflns_limit_k_min -20
_diffrn_reflns_limit_l_max 5
_diffrn_reflns_limit_l_min -5
_diffrn_reflns_number 1427
_diffrn_reflns_theta_full 26.16
_diffrn_reflns_theta_max 26.16
_diffrn_reflns_theta_min 2.51
_exptl_absorpt_coefficient_mu 45.482
_exptl_absorpt_correction_T_max 0.1025
_exptl_absorpt_correction_T_min 0.0501
_exptl_absorpt_correction_type multi-scan
_exptl_absorpt_process_details
; 
SADABS (Sheldrick, 2003)
;
_exptl_crystal_colour silver
_exptl_crystal_density_diffrn 8.507
_exptl_crystal_density_method 'not measured'
_exptl_crystal_description plate
_exptl_crystal_F_000 598
_exptl_crystal_size_max 0.08
_exptl_crystal_size_mid 0.06
_exptl_crystal_size_min 0.05
_refine_diff_density_max 2.714
_refine_diff_density_min -1.378
_refine_diff_density_rms 0.396
_refine_ls_extinction_method none
_refine_ls_goodness_of_fit_ref 1.128
_refine_ls_matrix_type full
_refine_ls_number_parameters 15
_refine_ls_number_reflns 186
_refine_ls_number_restraints 0
_refine_ls_restrained_S_all 1.128
_refine_ls_R_factor_all 0.0260
_refine_ls_R_factor_gt 0.0226
_refine_ls_shift/su_max 0.000
_refine_ls_shift/su_mean 0.000
_refine_ls_structure_factor_coef Fsqd
_refine_ls_weighting_details 'calc w=1/[\s^2^(Fo^2^)+(0.0261P)^2^+6.8357P] where P=(Fo^2^+2Fc^2^)/3'
_refine_ls_weighting_scheme calc
_refine_ls_wR_factor_gt 0.0513
_refine_ls_wR_factor_ref 0.0529
_reflns_number_gt 163
_reflns_number_total 186
_reflns_threshold_expression >2sigma(I)
_cod_data_source_file cm7033799-file003.cif
_cod_data_source_block DySnGe
_cod_original_cell_volume 279.5(2)
_cod_database_code 4001137

loop_
_symmetry_equiv_pos_as_xyz
'x, y, z'
'-x, -y, z+1/2'
'-x, y, -z+1/2'
'x, -y, -z'
'x+1/2, y+1/2, z'
'-x+1/2, -y+1/2, z+1/2'
'-x+1/2, y+1/2, -z+1/2'
'x+1/2, -y+1/2, -z'
'-x, -y, -z'
'x, y, -z-1/2'
'x, -y, z-1/2'
'-x, y, z'
'-x+1/2, -y+1/2, -z'
'x+1/2, y+1/2, -z-1/2'
'x+1/2, -y+1/2, z-1/2'
'-x+1/2, y+1/2, z'

loop_
_atom_site_label
_atom_site_type_symbol
_atom_site_fract_x
_atom_site_fract_y
_atom_site_fract_z
_atom_site_U_iso_or_equiv
_atom_site_adp_type
_atom_site_occupancy
_atom_site_symmetry_multiplicity
_atom_site_calc_flag
_atom_site_refinement_flags
Dy Dy 0.0000 0.09630(4) 0.2500 0.0102(3) Uani 1 4 d S
Sn Sn 0.0000 0.74615(6) 0.2500 0.0097(4) Uani 0.920(16) 4 d SP
Ge* Ge 0.0000 0.74615(6) 0.2500 0.0097(4) Uani 0.080(16) 4 d SP
Ge Ge 0.0000 0.44485(9) 0.2500 0.0113(6) Uani 0.837(15) 4 d SP
Sn* Sn 0.0000 0.44485(9) 0.2500 0.0113(6) Uani 0.163(15) 4 d SP

loop_
_atom_site_aniso_label
_atom_site_aniso_U_11
_atom_site_aniso_U_22
_atom_site_aniso_U_33
_atom_site_aniso_U_23
_atom_site_aniso_U_13
_atom_site_aniso_U_12
Dy 0.0107(4) 0.0105(4) 0.0093(4) 0.000 0.000 0.000
Sn 0.0121(7) 0.0105(6) 0.0066(7) 0.000 0.000 0.000
Ge* 0.0121(7) 0.0105(6) 0.0066(7) 0.000 0.000 0.000
Ge 0.0093(8) 0.0185(9) 0.0060(8) 0.000 0.000 0.000
Sn* 0.0093(8) 0.0185(9) 0.0060(8) 0.000 0.000 0.000

loop_
_atom_type_symbol
_atom_type_description
_atom_type_scat_dispersion_real
_atom_type_scat_dispersion_imag
_atom_type_scat_source
Ge Ge 0.1547 1.8001 'International Tables Vol C Tables 4.2.6.8 and 6.1.1.4'
Sn Sn -0.6537 1.4246 'International Tables Vol C Tables 4.2.6.8 and 6.1.1.4'
Dy Dy -0.1892 4.4098 'International Tables Vol C Tables 4.2.6.8 and 6.1.1.4'

loop_
_geom_angle_atom_site_label_1
_geom_angle_atom_site_label_2
_geom_angle_atom_site_label_3
_geom_angle
_geom_angle_site_symmetry_1
_geom_angle_site_symmetry_3
Sn* Dy Ge 0.00(6) 13_455 13_455
Sn* Dy Sn* 154.44(6) 13_455 13_556
Ge Dy Sn* 154.44(6) 13_455 13_556
Sn* Dy Ge 154.44(6) 13_455 13_556
Ge Dy Ge 154.44(6) 13_455 13_556
Sn* Dy Ge 0.00(6) 13_556 13_556
Sn* Dy Sn* 84.66(4) 13_455 13_456
Ge Dy Sn* 84.66(4) 13_455 13_456
Sn* Dy Sn* 89.72(4) 13_556 13_456
Ge Dy Sn* 89.72(4) 13_556 13_456
Sn* Dy Sn* 89.72(4) 13_455 13
Ge Dy Sn* 89.72(4) 13_455 13
Sn* Dy Sn* 84.66(4) 13_556 13
Ge Dy Sn* 84.66(4) 13_556 13
Sn* Dy Sn* 154.44(6) 13_456 13
Sn* Dy Ge 84.66(4) 13_455 13_456
Ge Dy Ge 84.66(4) 13_455 13_456
Sn* Dy Ge 89.72(4) 13_556 13_456
Ge Dy Ge 89.72(4) 13_556 13_456
Sn* Dy Ge 0.00(6) 13_456 13_456
Sn* Dy Ge 154.44(6) 13 13_456
Sn* Dy Ge 89.72(4) 13_455 13
Ge Dy Ge 89.72(4) 13_455 13
Sn* Dy Ge 84.66(4) 13_556 13
Ge Dy Ge 84.66(4) 13_556 13
Sn* Dy Ge 154.44(6) 13_456 13
Sn* Dy Ge 0.00(6) 13 13
Ge Dy Ge 154.44(6) 13_456 13
Sn* Dy Sn 129.14(3) 13_455 5_545
Ge Dy Sn 129.14(3) 13_455 5_545
Sn* Dy Sn 72.64(4) 13_556 5_545
Ge Dy Sn 72.64(4) 13_556 5_545
Sn* Dy Sn 129.14(3) 13_456 5_545
Sn* Dy Sn 72.64(4) 13 5_545
Ge Dy Sn 129.14(3) 13_456 5_545
Ge Dy Sn 72.64(4) 13 5_545
Sn* Dy Ge* 129.14(3) 13_455 5_545
Ge Dy Ge* 129.14(3) 13_455 5_545
Sn* Dy Ge* 72.64(4) 13_556 5_545
Ge Dy Ge* 72.64(4) 13_556 5_545
Sn* Dy Ge* 129.14(3) 13_456 5_545
Sn* Dy Ge* 72.64(4) 13 5_545
Ge Dy Ge* 129.14(3) 13_456 5_545
Ge Dy Ge* 72.64(4) 13 5_545
Sn Dy Ge* 0.00(2) 5_545 5_545
Sn* Dy Sn 72.64(4) 13_455 5_445
Ge Dy Sn 72.64(4) 13_455 5_445
Sn* Dy Sn 129.14(3) 13_556 5_445
Ge Dy Sn 129.14(3) 13_556 5_445
Sn* Dy Sn 72.64(4) 13_456 5_445
Sn* Dy Sn 129.14(3) 13 5_445
Ge Dy Sn 72.64(4) 13_456 5_445
Ge Dy Sn 129.14(3) 13 5_445
Sn Dy Sn 82.42(5) 5_545 5_445
Ge* Dy Sn 82.42(5) 5_545 5_445
Sn* Dy Ge* 72.64(4) 13_455 5_445
Ge Dy Ge* 72.64(4) 13_455 5_445
Sn* Dy Ge* 129.14(3) 13_556 5_445
Ge Dy Ge* 129.14(3) 13_556 5_445
Sn* Dy Ge* 72.64(4) 13_456 5_445
Sn* Dy Ge* 129.14(3) 13 5_445
Ge Dy Ge* 72.64(4) 13_456 5_445
Ge Dy Ge* 129.14(3) 13 5_445
Sn Dy Ge* 82.42(5) 5_545 5_445
Ge* Dy Ge* 82.42(5) 5_545 5_445
Sn Dy Ge* 0.0 5_445 5_445
Ge* Sn Sn 0.00(4) 13_566 13_566
Ge* Sn Ge* 175.15(8) 13_566 13_465
Sn Sn Ge* 175.15(8) 13_566 13_465
Ge* Sn Sn 175.15(8) 13_566 13_465
Sn Sn Sn 175.15(8) 13_566 13_465
Ge* Sn Sn 0.0 13_465 13_465
Ge* Sn Ge* 92.55(4) 13_566 13_466
Sn Sn Ge* 92.55(4) 13_566 13_466
Ge* Sn Ge* 87.24(4) 13_465 13_466
Sn Sn Ge* 87.24(4) 13_465 13_466
Ge* Sn Ge* 87.24(4) 13_566 13_565
Sn Sn Ge* 87.24(4) 13_566 13_565
Ge* Sn Ge* 92.55(4) 13_465 13_565
Sn Sn Ge* 92.55(4) 13_465 13_565
Ge* Sn Ge* 175.15(8) 13_466 13_565
Ge* Sn Sn 87.24(4) 13_566 13_565
Sn Sn Sn 87.24(4) 13_566 13_565
Ge* Sn Sn 92.55(4) 13_465 13_565
Sn Sn Sn 92.55(4) 13_465 13_565
Ge* Sn Sn 175.15(8) 13_466 13_565
Ge* Sn Sn 0.0 13_565 13_565
Ge* Sn Sn 92.55(4) 13_566 13_466
Sn Sn Sn 92.55(4) 13_566 13_466
Ge* Sn Sn 87.24(4) 13_465 13_466
Sn Sn Sn 87.24(4) 13_465 13_466
Ge* Sn Sn 0.00(4) 13_466 13_466
Ge* Sn Sn 175.15(8) 13_565 13_466
Sn Sn Sn 175.15(8) 13_565 13_466
Ge* Sn Dy 120.53(4) 13_566 5_455
Sn Sn Dy 120.53(4) 13_566 5_455
Ge* Sn Dy 63.62(3) 13_465 5_455
Sn Sn Dy 63.62(3) 13_465 5_455
Ge* Sn Dy 63.62(3) 13_466 5_455
Ge* Sn Dy 120.53(4) 13_565 5_455
Sn Sn Dy 120.53(4) 13_565 5_455
Sn Sn Dy 63.62(3) 13_466 5_455
Ge* Sn Dy 63.62(3) 13_566 5
Sn Sn Dy 63.62(3) 13_566 5
Ge* Sn Dy 120.53(4) 13_465 5
Sn Sn Dy 120.53(4) 13_465 5
Ge* Sn Dy 120.53(4) 13_466 5
Ge* Sn Dy 63.62(3) 13_565 5
Sn Sn Dy 63.62(3) 13_565 5
Sn Sn Dy 120.53(4) 13_466 5
Dy Sn Dy 82.42(5) 5_455 5
Ge* Sn Dy 62.45(3) 13_566 9_566
Sn Sn Dy 62.45(3) 13_566 9_566
Ge* Sn Dy 113.34(5) 13_465 9_566
Sn Sn Dy 113.34(5) 13_465 9_566
Ge* Sn Dy 62.45(3) 13_466 9_566
Ge* Sn Dy 113.34(4) 13_565 9_566
Sn Sn Dy 113.34(4) 13_565 9_566
Sn Sn Dy 62.45(3) 13_466 9_566
Dy Sn Dy 126.07(2) 5_455 9_566
Dy Sn Dy 126.07(2) 5 9_566
Ge* Sn Dy 113.34(5) 13_566 9_565
Sn Sn Dy 113.34(5) 13_566 9_565
Ge* Sn Dy 62.45(3) 13_465 9_565
Sn Sn Dy 62.45(3) 13_465 9_565
Ge* Sn Dy 113.34(5) 13_466 9_565
Ge* Sn Dy 62.45(3) 13_565 9_565
Sn Sn Dy 62.45(3) 13_565 9_565
Sn Sn Dy 113.34(5) 13_466 9_565
Dy Sn Dy 126.07(2) 5_455 9_565
Dy Sn Dy 126.07(2) 5 9_565
Dy Sn Dy 76.99(5) 9_566 9_565
Sn* Ge Ge 0.00(5) 9_566 9_566
Sn* Ge Sn* 97.28(10) 9_566 9_565
Ge Ge Sn* 97.28(10) 9_566 9_565
Sn* Ge Ge 97.28(10) 9_566 9_565
Ge Ge Ge 97.28(10) 9_566 9_565
Sn* Ge Ge 0.00(5) 9_565 9_565
Sn* Ge Dy 130.66(4) 9_566 13_455
Ge Ge Dy 130.66(4) 9_566 13_455
Sn* Ge Dy 68.95(3) 9_565 13_455
Ge Ge Dy 68.95(3) 9_565 13_455
Sn* Ge Dy 68.95(3) 9_566 13_556
Ge Ge Dy 68.95(3) 9_566 13_556
Sn* Ge Dy 130.66(4) 9_565 13_556
Ge Ge Dy 130.66(4) 9_565 13_556
Dy Ge Dy 154.44(6) 13_455 13_556
Sn* Ge Dy 68.95(3) 9_566 13_456
Ge Ge Dy 68.95(3) 9_566 13_456
Sn* Ge Dy 130.66(4) 9_565 13_456
Ge Ge Dy 130.66(4) 9_565 13_456
Dy Ge Dy 84.66(4) 13_455 13_456
Dy Ge Dy 89.72(4) 13_556 13_456
Sn* Ge Dy 130.66(4) 9_566 13
Ge Ge Dy 130.66(4) 9_566 13
Sn* Ge Dy 68.95(3) 9_565 13
Ge Ge Dy 68.95(3) 9_565 13
Dy Ge Dy 89.72(4) 13_455 13
Dy Ge Dy 84.66(4) 13_556 13
Dy Ge Dy 154.44(6) 13_456 13
Sn* Ge Dy 60.04(5) 9_566 5
Ge Ge Dy 60.04(5) 9_566 5
Sn* Ge Dy 60.04(5) 9_565 5
Ge Ge Dy 60.04(5) 9_565 5
Dy Ge Dy 128.99(4) 13_455 5
Dy Ge Dy 72.86(3) 13_556 5
Dy Ge Dy 128.99(4) 13_456 5
Dy Ge Dy 72.86(3) 13 5
Sn* Ge Dy 60.04(5) 9_566 5_455
Ge Ge Dy 60.04(5) 9_566 5_455
Sn* Ge Dy 60.04(5) 9_565 5_455
Ge Ge Dy 60.04(5) 9_565 5_455
Dy Ge Dy 72.86(3) 13_455 5_455
Dy Ge Dy 128.99(4) 13_556 5_455
Dy Ge Dy 72.86(3) 13_456 5_455
Dy Ge Dy 128.99(4) 13 5_455
Dy Ge Dy 81.82(5) 5 5_455

loop_
_geom_bond_atom_site_label_1
_geom_bond_atom_site_label_2
_geom_bond_distance
_geom_bond_site_symmetry_2
Dy Sn* 3.0134(10) 13_455
Dy Ge 3.0134(10) 13_455
Dy Sn* 3.0134(10) 13_556
Dy Ge 3.0134(10) 13_556
Dy Sn* 3.0134(10) 13_456
Dy Sn* 3.0134(10) 13
Dy Ge 3.0134(10) 13_456
Dy Ge 3.0134(10) 13
Dy Sn 3.2264(14) 5_545
Dy Ge* 3.2264(14) 5_545
Dy Sn 3.2264(14) 5_445
Dy Ge* 3.2264(14) 5_445
Sn Ge* 2.9414(10) 13_566
Sn Sn 2.9414(10) 13_566
Sn Ge* 2.9414(10) 13_465
Sn Sn 2.9414(10) 13_465
Sn Ge* 2.9414(10) 13_466
Sn Ge* 2.9414(10) 13_565
Sn Sn 2.9414(10) 13_565
Sn Sn 2.9414(10) 13_466
Sn Dy 3.2264(14) 5_455
Sn Dy 3.2264(14) 5
Sn Dy 3.2602(15) 9_566
Sn Dy 3.2602(15) 9_565
Ge Sn* 2.704(2) 9_566
Ge Ge 2.704(2) 9_566
Ge Sn* 2.704(2) 9_565
Ge Ge 2.704(2) 9_565
Ge Dy 3.0134(10) 13_455
Ge Dy 3.0134(10) 13_556
Ge Dy 3.0134(10) 13_456
Ge Dy 3.0134(10) 13
Ge Dy 3.2459(17) 5
Ge Dy 3.2459(17) 5_455
